data_7007474
loop_
_publ_author_name
'Peri, Dani'
'Alexander, Jacob S.'
'Tshuva, Edit Y.'
'Melman, Artem'

_publ_section_title
;
 Distinctive structural features of hydroxyamino-1,3,5-triazine ligands
 leading to enhanced hydrolytic stability of their titanium complexes.
;
_journal_issue 34
_journal_name_full 'Dalton transactions (Cambridge, England : 2003)'
_journal_page_first 4169
_journal_page_last 4172
_journal_paper_doi 10.1039/b606072b
_journal_year 2006
_chemical_formula_moiety 'C34 H56 N12 O4 Ti, 2(C4 H10 O)'
_chemical_formula_sum 'C42 H76 N12 O6 Ti'
_chemical_formula_weight 893.05
_chemical_name_systematic
;
?
;
_space_group_IT_number 2
_symmetry_cell_setting triclinic
_symmetry_space_group_name_Hall '-P 1'
_symmetry_space_group_name_H-M 'P -1'
_atom_sites_solution_hydrogens geom
_atom_sites_solution_primary direct
_atom_sites_solution_secondary difmap
_audit_creation_method SHELXL-97
_cell_angle_alpha 79.126(2)
_cell_angle_beta 80.599(2)
_cell_angle_gamma 66.344(2)
_cell_formula_units_Z 2
_cell_length_a 11.9542(12)
_cell_length_b 12.6502(12)
_cell_length_c 17.5705(17)
_cell_measurement_temperature 100(1)
_cell_volume 2378.7(4)
_computing_cell_refinement 'Bruker SMART'
_computing_data_collection 'Bruker SMART'
_computing_data_reduction 'Bruker SAINT'
_computing_molecular_graphics 'Bruker SHELXTL'
_computing_publication_material 'Bruker SHELXTL'
_computing_structure_refinement 'SHELXL-97 (Sheldrick, 1997)'
_computing_structure_solution 'SHELXS-97 (Sheldrick, 1990)'
_diffrn_ambient_temperature 100(1)
_diffrn_measured_fraction_theta_full 0.976
_diffrn_measured_fraction_theta_max 0.976
_diffrn_measurement_device_type 'CCD area detector'
_diffrn_measurement_method 'phi and omega scans'
_diffrn_radiation_monochromator graphite
_diffrn_radiation_source 'fine-focus sealed tube'
_diffrn_radiation_type MoK\a
_diffrn_radiation_wavelength 0.71073
_diffrn_reflns_av_R_equivalents 0.0420
_diffrn_reflns_av_sigmaI/netI 0.1232
_diffrn_reflns_limit_h_max 13
_diffrn_reflns_limit_h_min -14
_diffrn_reflns_limit_k_max 15
_diffrn_reflns_limit_k_min -14
_diffrn_reflns_limit_l_max 21
_diffrn_reflns_limit_l_min -21
_diffrn_reflns_number 13465
_diffrn_reflns_theta_full 26.00
_diffrn_reflns_theta_max 26.00
_diffrn_reflns_theta_min 1.77
_exptl_absorpt_coefficient_mu 0.237
_exptl_absorpt_correction_T_max 0.9790
_exptl_absorpt_correction_T_min 0.5766
_exptl_absorpt_correction_type none
_exptl_crystal_colour yellow
_exptl_crystal_density_diffrn 1.247
_exptl_crystal_density_method 'not measured'
_exptl_crystal_description plate
_exptl_crystal_F_000 964
_exptl_crystal_size_max 0.19
_exptl_crystal_size_mid 0.12
_exptl_crystal_size_min 0.09
_refine_diff_density_max 0.932
_refine_diff_density_min -0.411
_refine_diff_density_rms 0.079
_refine_ls_extinction_method none
_refine_ls_goodness_of_fit_ref 1.074
_refine_ls_hydrogen_treatment constr
_refine_ls_matrix_type full
_refine_ls_number_parameters 558
_refine_ls_number_reflns 9135
_refine_ls_number_restraints 0
_refine_ls_restrained_S_all 1.074
_refine_ls_R_factor_all 0.1348
_refine_ls_R_factor_gt 0.0916
_refine_ls_shift/su_max 0.005
_refine_ls_shift/su_mean 0.000
_refine_ls_structure_factor_coef Fsqd
_refine_ls_weighting_details 'calc w=1/[\s^2^(Fo^2^)+(0.0803P)^2^+0.0000P] where P=(Fo^2^+2Fc^2^)/3'
_refine_ls_weighting_scheme calc
_refine_ls_wR_factor_gt 0.1827
_refine_ls_wR_factor_ref 0.2024
_reflns_number_gt 6170
_reflns_number_total 9135
_reflns_threshold_expression >2sigma(I)
_cod_data_source_file b606072b.txt
_cod_data_source_block danip1m
_cod_depositor_comments
;
The following automatic conversions were performed:
'_symmetry_cell_setting' value 'Triclinic' changed to 'triclinic'
according to '/home/saulius/struct/CIF-dictionaries/cif_core.dic'
dictionary named 'cif_core.dic' version 2.4.1 from 2010-06-29.

Automatic conversion script
Id: cif_fix_enum 1527 2010-12-29 10:47:43Z saulius 
;
_cod_original_sg_symbol_H-M P-1
_cod_database_code 7007474

loop_
_symmetry_equiv_pos_as_xyz
'x, y, z'
'-x, -y, -z'

loop_
_atom_site_label
_atom_site_type_symbol
_atom_site_fract_x
_atom_site_fract_y
_atom_site_fract_z
_atom_site_U_iso_or_equiv
_atom_site_adp_type
_atom_site_occupancy
_atom_site_symmetry_multiplicity
_atom_site_calc_flag
_atom_site_refinement_flags
_atom_site_disorder_assembly
_atom_site_disorder_group
C1 C 0.7076(4) 0.7627(4) 0.4575(2) 0.0145(9) Uani 1 1 d . . .
C2 C 0.7677(4) 0.5743(4) 0.5087(2) 0.0157(9) Uani 1 1 d . . .
C3 C 0.6785(4) 0.6321(4) 0.3968(2) 0.0143(9) Uani 1 1 d . . .
C4 C 0.6857(4) 0.9353(4) 0.5142(2) 0.0189(10) Uani 1 1 d . . .
H4A H 0.6011 0.9708 0.5374 0.028 Uiso 1 1 calc R . .
H4B H 0.7182 0.9961 0.4940 0.028 Uiso 1 1 calc R . .
H4C H 0.7364 0.8795 0.5539 0.028 Uiso 1 1 calc R . .
C5 C 0.6184(4) 0.5259(4) 0.3155(3) 0.0210(10) Uani 1 1 d . . .
H5A H 0.6553 0.4580 0.3539 0.031 Uiso 1 1 calc R . .
H5B H 0.6610 0.5107 0.2638 0.031 Uiso 1 1 calc R . .
H5C H 0.5315 0.5405 0.3153 0.031 Uiso 1 1 calc R . .
C6 C 0.8550(4) 0.5156(4) 0.6346(2) 0.0233(11) Uani 1 1 d . . .
H6 H 0.8389 0.6007 0.6245 0.028 Uiso 1 1 calc R . .
C7 C 0.7747(4) 0.4981(5) 0.7077(3) 0.0280(11) Uani 1 1 d . . .
H7A H 0.7877 0.4146 0.7204 0.034 Uiso 1 1 calc R . .
H7B H 0.6874 0.5427 0.6987 0.034 Uiso 1 1 calc R . .
C8 C 0.8039(4) 0.5377(5) 0.7755(3) 0.0295(12) Uani 1 1 d . . .
H8A H 0.7542 0.5204 0.8233 0.035 Uiso 1 1 calc R . .
H8B H 0.7815 0.6231 0.7653 0.035 Uiso 1 1 calc R . .
C9 C 0.9391(5) 0.4776(5) 0.7880(3) 0.0333(13) Uani 1 1 d . . .
H9A H 0.9584 0.3937 0.8061 0.040 Uiso 1 1 calc R . .
H9B H 0.9564 0.5111 0.8291 0.040 Uiso 1 1 calc R . .
C10 C 1.0216(4) 0.4909(5) 0.7135(3) 0.0317(12) Uani 1 1 d . . .
H10A H 1.0121 0.5735 0.7000 0.038 Uiso 1 1 calc R . .
H10B H 1.1084 0.4437 0.7228 0.038 Uiso 1 1 calc R . .
C11 C 0.9909(4) 0.4528(5) 0.6462(3) 0.0270(11) Uani 1 1 d . . .
H11A H 1.0117 0.3676 0.6562 0.032 Uiso 1 1 calc R . .
H11B H 1.0405 0.4696 0.5981 0.032 Uiso 1 1 calc R . .
C12 C 0.8430(4) 0.3654(4) 0.5643(3) 0.0220(10) Uani 1 1 d . . .
H12 H 0.8881 0.3222 0.6109 0.026 Uiso 1 1 calc R . .
C13 C 0.7299(4) 0.3363(4) 0.5761(3) 0.0275(11) Uani 1 1 d . . .
H13A H 0.6833 0.3708 0.5298 0.033 Uiso 1 1 calc R . .
H13B H 0.6763 0.3699 0.6219 0.033 Uiso 1 1 calc R . .
C14 C 0.7669(5) 0.2042(4) 0.5887(3) 0.0360(13) Uani 1 1 d . . .
H14A H 0.8056 0.1710 0.6381 0.043 Uiso 1 1 calc R . .
H14B H 0.6929 0.1859 0.5929 0.043 Uiso 1 1 calc R . .
C15 C 0.8561(5) 0.1498(5) 0.5219(4) 0.0431(15) Uani 1 1 d . . .
H15A H 0.8134 0.1754 0.4740 0.052 Uiso 1 1 calc R . .
H15B H 0.8832 0.0640 0.5335 0.052 Uiso 1 1 calc R . .
C16 C 0.9688(4) 0.1820(4) 0.5073(3) 0.0360(13) Uani 1 1 d . . .
H16A H 1.0180 0.1476 0.5524 0.043 Uiso 1 1 calc R . .
H16B H 1.0205 0.1494 0.4607 0.043 Uiso 1 1 calc R . .
C17 C 0.9314(4) 0.3137(4) 0.4949(3) 0.0271(11) Uani 1 1 d . . .
H17A H 0.8909 0.3476 0.4463 0.033 Uiso 1 1 calc R . .
H17B H 1.0051 0.3327 0.4901 0.033 Uiso 1 1 calc R . .
C18 C 0.6456(4) 0.9903(4) 0.1560(2) 0.0184(10) Uani 1 1 d . . .
C19 C 0.5090(5) 1.1359(4) 0.0823(3) 0.0248(11) Uani 1 1 d . . .
C20 C 0.4418(4) 1.0637(4) 0.1992(2) 0.0167(10) Uani 1 1 d . . .
C21 C 0.8722(4) 0.8998(5) 0.1370(3) 0.0311(12) Uani 1 1 d . . .
H21A H 0.8635 0.9473 0.0857 0.047 Uiso 1 1 calc R . .
H21B H 0.9188 0.8177 0.1306 0.047 Uiso 1 1 calc R . .
H21C H 0.9157 0.9249 0.1680 0.047 Uiso 1 1 calc R . .
C22 C 0.2338(4) 1.1204(4) 0.2719(3) 0.0293(12) Uani 1 1 d . . .
H22A H 0.2192 1.1696 0.3123 0.044 Uiso 1 1 calc R . .
H22B H 0.1896 1.0681 0.2887 0.044 Uiso 1 1 calc R . .
H22C H 0.2046 1.1696 0.2234 0.044 Uiso 1 1 calc R . .
C23 C 0.5784(6) 1.2122(5) -0.0491(3) 0.0398(15) Uani 1 1 d . . .
H23 H 0.5301 1.2734 -0.0893 0.048 Uiso 1 1 calc R . .
C24 C 0.6300(5) 1.1086(5) -0.0893(4) 0.0514(16) Uani 1 1 d . . .
H24A H 0.5621 1.0911 -0.1020 0.062 Uiso 1 1 calc R . .
H24B H 0.6797 1.0412 -0.0539 0.062 Uiso 1 1 calc R . .
C25 C 0.7108(5) 1.1249(5) -0.1648(3) 0.0430(15) Uani 1 1 d . . .
H25A H 0.7540 1.0496 -0.1854 0.052 Uiso 1 1 calc R . .
H25B H 0.6585 1.1810 -0.2045 0.052 Uiso 1 1 calc R . .
C26 C 0.8029(6) 1.1692(6) -0.1493(4) 0.0589(18) Uani 1 1 d . . .
H26A H 0.8639 1.1063 -0.1173 0.071 Uiso 1 1 calc R . .
H26B H 0.8471 1.1873 -0.1996 0.071 Uiso 1 1 calc R . .
C27 C 0.7501(5) 1.2745(5) -0.1091(3) 0.0376(14) Uani 1 1 d . . .
H27A H 0.7017 1.3417 -0.1451 0.045 Uiso 1 1 calc R . .
H27B H 0.8178 1.2917 -0.0958 0.045 Uiso 1 1 calc R . .
C28 C 0.6684(4) 1.2609(5) -0.0353(3) 0.0330(12) Uani 1 1 d . . .
H28A H 0.7199 1.2082 0.0058 0.040 Uiso 1 1 calc R . .
H28B H 0.6230 1.3376 -0.0170 0.040 Uiso 1 1 calc R . .
C29 C 0.3573(5) 1.2952(5) 0.0030(3) 0.0421(15) Uani 1 1 d . . .
H29 H 0.3081 1.2814 0.0528 0.051 Uiso 1 1 calc R . .
C30 C 0.3022(6) 1.2671(6) -0.0577(4) 0.0546(18) Uani 1 1 d . . .
H30A H 0.3550 1.2655 -0.1075 0.066 Uiso 1 1 calc R . .
H30B H 0.3002 1.1885 -0.0415 0.066 Uiso 1 1 calc R . .
C31 C 0.1751(6) 1.3533(5) -0.0703(4) 0.0573(19) Uani 1 1 d . . .
H31A H 0.1188 1.3414 -0.0246 0.069 Uiso 1 1 calc R . .
H31B H 0.1490 1.3377 -0.1163 0.069 Uiso 1 1 calc R . .
C32 C 0.1619(6) 1.4821(6) -0.0830(4) 0.062(2) Uani 1 1 d . . .
H32A H 0.2083 1.4988 -0.1327 0.075 Uiso 1 1 calc R . .
H32B H 0.0746 1.5344 -0.0854 0.075 Uiso 1 1 calc R . .
C33 C 0.2126(5) 1.5021(5) -0.0148(3) 0.0374(13) Uani 1 1 d . . .
H33A H 0.2103 1.5826 -0.0240 0.045 Uiso 1 1 calc R . .
H33B H 0.1589 1.4946 0.0335 0.045 Uiso 1 1 calc R . .
C34 C 0.3414(5) 1.4186(5) -0.0031(3) 0.0422(15) Uani 1 1 d . . .
H34A H 0.3974 1.4358 -0.0472 0.051 Uiso 1 1 calc R . .
H34B H 0.3650 1.4307 0.0451 0.051 Uiso 1 1 calc R . .
C35 C 0.5373(5) 0.2899(5) 0.2264(3) 0.0333(13) Uani 1 1 d . . .
H35A H 0.4552 0.2882 0.2265 0.040 Uiso 1 1 calc R . .
H35B H 0.6001 0.2127 0.2168 0.040 Uiso 1 1 calc R . .
C36 C 0.5543(5) 0.3827(5) 0.1642(3) 0.0424(15) Uani 1 1 d . . .
H36A H 0.4890 0.4582 0.1727 0.064 Uiso 1 1 calc R . .
H36B H 0.5507 0.3644 0.1131 0.064 Uiso 1 1 calc R . .
H36C H 0.6342 0.3861 0.1661 0.064 Uiso 1 1 calc R . .
C37 C 0.5267(5) 0.2358(4) 0.3614(3) 0.0374(14) Uani 1 1 d . . .
H37A H 0.5844 0.1554 0.3547 0.045 Uiso 1 1 calc R . .
H37B H 0.4420 0.2396 0.3636 0.045 Uiso 1 1 calc R . .
C38 C 0.5447(5) 0.2676(5) 0.4352(3) 0.0460(16) Uani 1 1 d . . .
H38A H 0.6265 0.2699 0.4309 0.069 Uiso 1 1 calc R . .
H38B H 0.5370 0.2094 0.4790 0.069 Uiso 1 1 calc R . .
H38C H 0.4823 0.3444 0.4439 0.069 Uiso 1 1 calc R . .
C39 C 0.9300(7) 0.2013(7) 0.1383(4) 0.077(2) Uani 1 1 d . . .
H39A H 0.9455 0.2649 0.1542 0.092 Uiso 1 1 calc R . .
H39B H 0.8427 0.2315 0.1284 0.092 Uiso 1 1 calc R . .
C40 C 1.0065(7) 0.1672(6) 0.0672(4) 0.072(2) Uani 1 1 d . . .
H40A H 1.0926 0.1464 0.0749 0.108 Uiso 1 1 calc R . .
H40B H 0.9821 0.2322 0.0250 0.108 Uiso 1 1 calc R . .
H40C H 0.9966 0.1000 0.0537 0.108 Uiso 1 1 calc R . .
C41 C 0.8779(7) 0.1348(7) 0.2681(4) 0.099(3) Uani 1 1 d . . .
H41A H 0.7908 0.1724 0.2572 0.119 Uiso 1 1 calc R . .
H41B H 0.8979 0.1904 0.2907 0.119 Uiso 1 1 calc R . .
C42 C 0.8955(6) 0.0301(6) 0.3236(3) 0.067(2) Uani 1 1 d . . .
H42A H 0.8773 -0.0255 0.3008 0.100 Uiso 1 1 calc R . .
H42B H 0.8403 0.0500 0.3711 0.100 Uiso 1 1 calc R . .
H42C H 0.9807 -0.0049 0.3364 0.100 Uiso 1 1 calc R . .
N1 N 0.6877(3) 0.8757(3) 0.45160(19) 0.0179(8) Uani 1 1 d . . .
N2 N 0.7591(3) 0.6821(3) 0.51536(19) 0.0152(8) Uani 1 1 d . . .
N3 N 0.7275(3) 0.5436(3) 0.45109(19) 0.0151(8) Uani 1 1 d . . .
N4 N 0.6293(3) 0.6260(3) 0.3356(2) 0.0187(8) Uani 1 1 d . . .
N5 N 0.6683(3) 0.7426(3) 0.39584(18) 0.0135(8) Uani 1 1 d . . .
N6 N 0.7531(3) 0.9136(3) 0.1759(2) 0.0225(9) Uani 1 1 d . . .
N7 N 0.6280(4) 1.0651(3) 0.08971(19) 0.0218(9) Uani 1 1 d . . .
N8 N 0.4117(4) 1.1417(3) 0.1355(2) 0.0213(9) Uani 1 1 d . . .
N9 N 0.3626(3) 1.0529(3) 0.2594(2) 0.0215(9) Uani 1 1 d . . .
N10 N 0.5559(3) 0.9847(3) 0.21119(18) 0.0147(8) Uani 1 1 d . . .
N11 N 0.8219(3) 0.4878(3) 0.5653(2) 0.0201(8) Uani 1 1 d . . .
N12 N 0.4841(4) 1.2116(4) 0.0150(2) 0.0308(11) Uani 1 1 d . . .
O1 O 0.6166(3) 0.9445(3) 0.39144(16) 0.0193(7) Uani 1 1 d . . .
O2 O 0.5739(3) 0.7319(2) 0.29060(16) 0.0189(7) Uani 1 1 d . . .
O3 O 0.7495(3) 0.8487(3) 0.24881(16) 0.0202(7) Uani 1 1 d . . .
O4 O 0.4151(3) 0.9663(3) 0.31971(16) 0.0191(7) Uani 1 1 d . . .
O5 O 0.5487(3) 0.3155(3) 0.29809(17) 0.0223(7) Uani 1 1 d . . .
O6 O 0.9526(3) 0.1083(3) 0.1989(2) 0.0442(10) Uani 1 1 d . . .
Ti1 Ti 0.59109(7) 0.87152(7) 0.31073(4) 0.0144(2) Uani 1 1 d . . .

loop_
_atom_site_aniso_label
_atom_site_aniso_U_11
_atom_site_aniso_U_22
_atom_site_aniso_U_33
_atom_site_aniso_U_23
_atom_site_aniso_U_13
_atom_site_aniso_U_12
C1 0.017(2) 0.014(2) 0.013(2) -0.0011(18) 0.0036(17) -0.0095(19)
C2 0.013(2) 0.018(2) 0.015(2) 0.0012(18) 0.0016(17) -0.0076(19)
C3 0.018(2) 0.013(2) 0.014(2) -0.0033(18) 0.0025(17) -0.0086(19)
C4 0.020(2) 0.016(2) 0.023(2) -0.009(2) -0.0009(19) -0.008(2)
C5 0.026(3) 0.016(2) 0.025(2) -0.003(2) -0.005(2) -0.011(2)
C6 0.030(3) 0.019(3) 0.020(2) -0.002(2) -0.008(2) -0.005(2)
C7 0.021(3) 0.031(3) 0.030(3) -0.008(2) -0.002(2) -0.007(2)
C8 0.030(3) 0.031(3) 0.021(2) -0.007(2) -0.002(2) -0.005(2)
C9 0.033(3) 0.042(3) 0.023(3) -0.007(2) -0.006(2) -0.011(3)
C10 0.026(3) 0.042(3) 0.028(3) 0.000(2) -0.010(2) -0.014(3)
C11 0.023(3) 0.037(3) 0.024(2) -0.004(2) 0.000(2) -0.016(2)
C12 0.025(3) 0.014(2) 0.023(2) 0.004(2) -0.006(2) -0.004(2)
C13 0.023(3) 0.020(3) 0.039(3) -0.003(2) -0.004(2) -0.007(2)
C14 0.030(3) 0.024(3) 0.055(3) 0.003(3) -0.008(3) -0.013(2)
C15 0.032(3) 0.019(3) 0.081(4) -0.010(3) -0.015(3) -0.007(2)
C16 0.023(3) 0.020(3) 0.062(4) -0.009(3) -0.006(3) -0.003(2)
C17 0.024(3) 0.023(3) 0.037(3) -0.006(2) -0.005(2) -0.010(2)
C18 0.021(2) 0.019(2) 0.020(2) -0.0032(19) -0.0064(19) -0.010(2)
C19 0.041(3) 0.024(3) 0.022(2) 0.005(2) -0.017(2) -0.023(2)
C20 0.026(3) 0.012(2) 0.020(2) -0.0010(19) -0.0074(19) -0.013(2)
C21 0.024(3) 0.032(3) 0.037(3) -0.010(2) 0.004(2) -0.011(2)
C22 0.018(3) 0.031(3) 0.035(3) -0.010(2) -0.005(2) -0.002(2)
C23 0.071(4) 0.043(4) 0.021(3) 0.002(3) -0.008(3) -0.039(3)
C24 0.037(3) 0.044(4) 0.081(4) -0.031(4) 0.010(3) -0.021(3)
C25 0.051(4) 0.032(3) 0.050(3) -0.016(3) -0.013(3) -0.013(3)
C26 0.054(4) 0.057(5) 0.061(4) -0.021(4) 0.015(3) -0.019(4)
C27 0.053(4) 0.036(3) 0.032(3) 0.004(3) -0.013(3) -0.025(3)
C28 0.025(3) 0.028(3) 0.049(3) -0.015(3) 0.003(2) -0.011(2)
C29 0.057(4) 0.035(3) 0.042(3) 0.027(3) -0.036(3) -0.028(3)
C30 0.051(4) 0.050(4) 0.080(5) -0.025(4) -0.022(4) -0.025(3)
C31 0.056(4) 0.045(4) 0.090(5) 0.015(4) -0.043(4) -0.035(3)
C32 0.047(4) 0.046(4) 0.099(5) -0.012(4) -0.042(4) -0.008(3)
C33 0.034(3) 0.046(4) 0.041(3) -0.010(3) -0.005(3) -0.023(3)
C34 0.032(3) 0.053(4) 0.054(3) -0.033(3) -0.002(3) -0.018(3)
C35 0.024(3) 0.031(3) 0.052(3) -0.025(3) -0.002(2) -0.010(2)
C36 0.038(3) 0.069(4) 0.026(3) -0.016(3) -0.006(2) -0.021(3)
C37 0.031(3) 0.016(3) 0.059(4) 0.009(3) 0.002(3) -0.011(2)
C38 0.023(3) 0.060(4) 0.039(3) 0.021(3) -0.003(2) -0.011(3)
C39 0.062(5) 0.073(5) 0.051(4) 0.014(4) -0.001(4) 0.008(4)
C40 0.084(6) 0.051(5) 0.057(4) 0.006(4) 0.020(4) -0.018(4)
C41 0.059(5) 0.109(7) 0.047(4) 0.020(4) 0.015(4) 0.031(4)
C42 0.071(5) 0.082(6) 0.031(3) 0.004(4) -0.003(3) -0.018(4)
N1 0.025(2) 0.015(2) 0.0181(18) -0.0017(16) -0.0051(16) -0.0106(17)
N2 0.0165(19) 0.015(2) 0.0137(17) 0.0007(15) 0.0004(15) -0.0081(16)
N3 0.018(2) 0.0120(19) 0.0155(17) 0.0007(15) -0.0036(15) -0.0064(16)
N4 0.028(2) 0.0099(19) 0.0208(19) -0.0012(16) -0.0097(17) -0.0072(17)
N5 0.019(2) 0.0097(19) 0.0149(17) -0.0019(15) -0.0058(15) -0.0073(15)
N6 0.018(2) 0.029(2) 0.0184(19) -0.0014(18) 0.0064(16) -0.0111(18)
N7 0.034(2) 0.023(2) 0.0156(18) 0.0012(17) -0.0040(17) -0.0194(19)
N8 0.032(2) 0.019(2) 0.0192(19) 0.0090(17) -0.0114(17) -0.0174(18)
N9 0.020(2) 0.016(2) 0.027(2) 0.0035(17) -0.0063(17) -0.0067(17)
N10 0.0155(19) 0.015(2) 0.0138(17) 0.0048(15) -0.0033(15) -0.0077(16)
N11 0.028(2) 0.015(2) 0.0187(18) 0.0001(16) -0.0077(17) -0.0079(17)
N12 0.051(3) 0.031(3) 0.021(2) 0.0104(19) -0.011(2) -0.031(2)
O1 0.0316(19) 0.0104(16) 0.0175(15) 0.0012(13) -0.0092(14) -0.0084(14)
O2 0.0316(18) 0.0099(16) 0.0184(15) 0.0015(13) -0.0108(14) -0.0095(14)
O3 0.0152(16) 0.0227(18) 0.0198(15) 0.0004(14) -0.0004(13) -0.0061(14)
O4 0.0183(17) 0.0178(17) 0.0179(15) 0.0006(13) 0.0024(13) -0.0065(14)
O5 0.0223(18) 0.0178(17) 0.0307(17) -0.0045(15) -0.0041(14) -0.0104(14)
O6 0.043(2) 0.051(3) 0.031(2) -0.0020(19) 0.0053(18) -0.015(2)
Ti1 0.0193(4) 0.0104(4) 0.0129(4) 0.0020(3) -0.0028(3) -0.0060(3)

loop_
_atom_type_symbol
_atom_type_description
_atom_type_scat_dispersion_real
_atom_type_scat_dispersion_imag
_atom_type_scat_source
C C 0.0033 0.0016 'International Tables Vol C Tables 4.2.6.8 and 6.1.1.4'
H H 0.0000 0.0000 'International Tables Vol C Tables 4.2.6.8 and 6.1.1.4'
N N 0.0061 0.0033 'International Tables Vol C Tables 4.2.6.8 and 6.1.1.4'
O O 0.0106 0.0060 'International Tables Vol C Tables 4.2.6.8 and 6.1.1.4'
Ti Ti 0.2776 0.4457 'International Tables Vol C Tables 4.2.6.8 and 6.1.1.4'

loop_
_geom_angle_atom_site_label_1
_geom_angle_atom_site_label_2
_geom_angle_atom_site_label_3
_geom_angle
_geom_angle_site_symmetry_1
_geom_angle_site_symmetry_3
_geom_angle_publ_flag
N2 C1 N1 124.8(4) . . ?
N2 C1 N5 125.0(4) . . ?
N1 C1 N5 110.1(4) . . ?
N2 C2 N11 116.4(4) . . ?
N2 C2 N3 126.8(4) . . ?
N11 C2 N3 116.7(4) . . ?
N3 C3 N4 125.2(4) . . ?
N3 C3 N5 125.2(4) . . ?
N4 C3 N5 109.6(4) . . ?
N1 C4 H4A 109.5 . . ?
N1 C4 H4B 109.5 . . ?
H4A C4 H4B 109.5 . . ?
N1 C4 H4C 109.5 . . ?
H4A C4 H4C 109.5 . . ?
H4B C4 H4C 109.5 . . ?
N4 C5 H5A 109.5 . . ?
N4 C5 H5B 109.5 . . ?
H5A C5 H5B 109.5 . . ?
N4 C5 H5C 109.5 . . ?
H5A C5 H5C 109.5 . . ?
H5B C5 H5C 109.5 . . ?
N11 C6 C7 112.6(4) . . ?
N11 C6 C11 112.9(4) . . ?
C7 C6 C11 111.7(4) . . ?
N11 C6 H6 106.3 . . ?
C7 C6 H6 106.3 . . ?
C11 C6 H6 106.3 . . ?
C6 C7 C8 110.9(4) . . ?
C6 C7 H7A 109.5 . . ?
C8 C7 H7A 109.5 . . ?
C6 C7 H7B 109.5 . . ?
C8 C7 H7B 109.5 . . ?
H7A C7 H7B 108.0 . . ?
C7 C8 C9 111.4(4) . . ?
C7 C8 H8A 109.3 . . ?
C9 C8 H8A 109.3 . . ?
C7 C8 H8B 109.3 . . ?
C9 C8 H8B 109.3 . . ?
H8A C8 H8B 108.0 . . ?
C8 C9 C10 112.0(4) . . ?
C8 C9 H9A 109.2 . . ?
C10 C9 H9A 109.2 . . ?
C8 C9 H9B 109.2 . . ?
C10 C9 H9B 109.2 . . ?
H9A C9 H9B 107.9 . . ?
C11 C10 C9 111.8(4) . . ?
C11 C10 H10A 109.2 . . ?
C9 C10 H10A 109.2 . . ?
C11 C10 H10B 109.2 . . ?
C9 C10 H10B 109.2 . . ?
H10A C10 H10B 107.9 . . ?
C10 C11 C6 110.9(4) . . ?
C10 C11 H11A 109.5 . . ?
C6 C11 H11A 109.5 . . ?
C10 C11 H11B 109.5 . . ?
C6 C11 H11B 109.5 . . ?
H11A C11 H11B 108.1 . . ?
N11 C12 C13 116.2(4) . . ?
N11 C12 C17 113.1(3) . . ?
C13 C12 C17 112.3(4) . . ?
N11 C12 H12 104.6 . . ?
C13 C12 H12 104.6 . . ?
C17 C12 H12 104.6 . . ?
C12 C13 C14 109.9(4) . . ?
C12 C13 H13A 109.7 . . ?
C14 C13 H13A 109.7 . . ?
C12 C13 H13B 109.7 . . ?
C14 C13 H13B 109.7 . . ?
H13A C13 H13B 108.2 . . ?
C15 C14 C13 110.7(4) . . ?
C15 C14 H14A 109.5 . . ?
C13 C14 H14A 109.5 . . ?
C15 C14 H14B 109.5 . . ?
C13 C14 H14B 109.5 . . ?
H14A C14 H14B 108.1 . . ?
C14 C15 C16 112.8(4) . . ?
C14 C15 H15A 109.0 . . ?
C16 C15 H15A 109.0 . . ?
C14 C15 H15B 109.0 . . ?
C16 C15 H15B 109.0 . . ?
H15A C15 H15B 107.8 . . ?
C17 C16 C15 111.0(4) . . ?
C17 C16 H16A 109.4 . . ?
C15 C16 H16A 109.4 . . ?
C17 C16 H16B 109.4 . . ?
C15 C16 H16B 109.4 . . ?
H16A C16 H16B 108.0 . . ?
C16 C17 C12 109.5(4) . . ?
C16 C17 H17A 109.8 . . ?
C12 C17 H17A 109.8 . . ?
C16 C17 H17B 109.8 . . ?
C12 C17 H17B 109.8 . . ?
H17A C17 H17B 108.2 . . ?
N6 C18 N10 110.9(4) . . ?
N6 C18 N7 124.8(4) . . ?
N10 C18 N7 124.3(4) . . ?
N7 C19 N8 126.8(4) . . ?
N7 C19 N12 117.0(4) . . ?
N8 C19 N12 116.1(4) . . ?
N9 C20 N8 124.2(4) . . ?
N9 C20 N10 110.6(4) . . ?
N8 C20 N10 125.2(4) . . ?
N6 C21 H21A 109.5 . . ?
N6 C21 H21B 109.5 . . ?
H21A C21 H21B 109.5 . . ?
N6 C21 H21C 109.5 . . ?
H21A C21 H21C 109.5 . . ?
H21B C21 H21C 109.5 . . ?
N9 C22 H22A 109.5 . . ?
N9 C22 H22B 109.5 . . ?
H22A C22 H22B 109.5 . . ?
N9 C22 H22C 109.5 . . ?
H22A C22 H22C 109.5 . . ?
H22B C22 H22C 109.5 . . ?
N12 C23 C24 115.6(4) . . ?
N12 C23 C28 115.4(4) . . ?
C24 C23 C28 116.0(5) . . ?
N12 C23 H23 102.2 . . ?
C24 C23 H23 102.2 . . ?
C28 C23 H23 102.2 . . ?
C23 C24 C25 112.4(5) . . ?
C23 C24 H24A 109.1 . . ?
C25 C24 H24A 109.1 . . ?
C23 C24 H24B 109.1 . . ?
C25 C24 H24B 109.1 . . ?
H24A C24 H24B 107.9 . . ?
C26 C25 C24 110.3(5) . . ?
C26 C25 H25A 109.6 . . ?
C24 C25 H25A 109.6 . . ?
C26 C25 H25B 109.6 . . ?
C24 C25 H25B 109.6 . . ?
H25A C25 H25B 108.1 . . ?
C27 C26 C25 114.7(5) . . ?
C27 C26 H26A 108.6 . . ?
C25 C26 H26A 108.6 . . ?
C27 C26 H26B 108.6 . . ?
C25 C26 H26B 108.6 . . ?
H26A C26 H26B 107.6 . . ?
C26 C27 C28 113.1(5) . . ?
C26 C27 H27A 109.0 . . ?
C28 C27 H27A 109.0 . . ?
C26 C27 H27B 109.0 . . ?
C28 C27 H27B 109.0 . . ?
H27A C27 H27B 107.8 . . ?
C23 C28 C27 111.2(4) . . ?
C23 C28 H28A 109.4 . . ?
C27 C28 H28A 109.4 . . ?
C23 C28 H28B 109.4 . . ?
C27 C28 H28B 109.4 . . ?
H28A C28 H28B 108.0 . . ?
C34 C29 N12 113.7(4) . . ?
C34 C29 C30 115.7(5) . . ?
N12 C29 C30 113.1(5) . . ?
C34 C29 H29 104.2 . . ?
N12 C29 H29 104.2 . . ?
C30 C29 H29 104.2 . . ?
C31 C30 C29 112.6(5) . . ?
C31 C30 H30A 109.1 . . ?
C29 C30 H30A 109.1 . . ?
C31 C30 H30B 109.1 . . ?
C29 C30 H30B 109.1 . . ?
H30A C30 H30B 107.8 . . ?
C30 C31 C32 114.2(5) . . ?
C30 C31 H31A 108.7 . . ?
C32 C31 H31A 108.7 . . ?
C30 C31 H31B 108.7 . . ?
C32 C31 H31B 108.7 . . ?
H31A C31 H31B 107.6 . . ?
C33 C32 C31 108.1(5) . . ?
C33 C32 H32A 110.1 . . ?
C31 C32 H32A 110.1 . . ?
C33 C32 H32B 110.1 . . ?
C31 C32 H32B 110.1 . . ?
H32A C32 H32B 108.4 . . ?
C34 C33 C32 113.2(5) . . ?
C34 C33 H33A 108.9 . . ?
C32 C33 H33A 108.9 . . ?
C34 C33 H33B 108.9 . . ?
C32 C33 H33B 108.9 . . ?
H33A C33 H33B 107.7 . . ?
C29 C34 C33 113.1(4) . . ?
C29 C34 H34A 109.0 . . ?
C33 C34 H34A 109.0 . . ?
C29 C34 H34B 109.0 . . ?
C33 C34 H34B 109.0 . . ?
H34A C34 H34B 107.8 . . ?
O5 C35 C36 108.1(4) . . ?
O5 C35 H35A 110.1 . . ?
C36 C35 H35A 110.1 . . ?
O5 C35 H35B 110.1 . . ?
C36 C35 H35B 110.1 . . ?
H35A C35 H35B 108.4 . . ?
C35 C36 H36A 109.5 . . ?
C35 C36 H36B 109.5 . . ?
H36A C36 H36B 109.5 . . ?
C35 C36 H36C 109.5 . . ?
H36A C36 H36C 109.5 . . ?
H36B C36 H36C 109.5 . . ?
O5 C37 C38 108.4(4) . . ?
O5 C37 H37A 110.0 . . ?
C38 C37 H37A 110.0 . . ?
O5 C37 H37B 110.0 . . ?
C38 C37 H37B 110.0 . . ?
H37A C37 H37B 108.4 . . ?
C37 C38 H38A 109.5 . . ?
C37 C38 H38B 109.5 . . ?
H38A C38 H38B 109.5 . . ?
C37 C38 H38C 109.5 . . ?
H38A C38 H38C 109.5 . . ?
H38B C38 H38C 109.5 . . ?
O6 C39 C40 112.0(6) . . ?
O6 C39 H39A 109.2 . . ?
C40 C39 H39A 109.2 . . ?
O6 C39 H39B 109.2 . . ?
C40 C39 H39B 109.2 . . ?
H39A C39 H39B 107.9 . . ?
C39 C40 H40A 109.5 . . ?
C39 C40 H40B 109.5 . . ?
H40A C40 H40B 109.5 . . ?
C39 C40 H40C 109.5 . . ?
H40A C40 H40C 109.5 . . ?
H40B C40 H40C 109.5 . . ?
O6 C41 C42 110.6(6) . . ?
O6 C41 H41A 109.5 . . ?
C42 C41 H41A 109.5 . . ?
O6 C41 H41B 109.5 . . ?
C42 C41 H41B 109.5 . . ?
H41A C41 H41B 108.1 . . ?
C41 C42 H42A 109.5 . . ?
C41 C42 H42B 109.5 . . ?
H42A C42 H42B 109.5 . . ?
C41 C42 H42C 109.5 . . ?
H42A C42 H42C 109.5 . . ?
H42B C42 H42C 109.5 . . ?
C1 N1 O1 113.2(3) . . ?
C1 N1 C4 125.7(4) . . ?
O1 N1 C4 115.7(3) . . ?
C1 N2 C2 113.7(3) . . ?
C3 N3 C2 113.3(4) . . ?
C3 N4 O2 114.7(3) . . ?
C3 N4 C5 127.8(4) . . ?
O2 N4 C5 117.3(3) . . ?
C1 N5 C3 115.8(4) . . ?
C1 N5 Ti1 122.0(3) . . ?
C3 N5 Ti1 122.2(3) . . ?
C18 N6 O3 114.6(3) . . ?
C18 N6 C21 128.2(4) . . ?
O3 N6 C21 116.6(4) . . ?
C18 N7 C19 114.0(4) . . ?
C20 N8 C19 113.1(4) . . ?
C20 N9 O4 114.2(3) . . ?
C20 N9 C22 129.2(4) . . ?
O4 N9 C22 116.6(3) . . ?
C18 N10 C20 116.4(4) . . ?
C18 N10 Ti1 121.7(3) . . ?
C20 N10 Ti1 121.7(3) . . ?
C2 N11 C12 122.8(3) . . ?
C2 N11 C6 120.1(4) . . ?
C12 N11 C6 117.0(3) . . ?
C19 N12 C23 122.4(5) . . ?
C19 N12 C29 120.7(4) . . ?
C23 N12 C29 116.8(4) . . ?
N1 O1 Ti1 120.0(2) . . ?
N4 O2 Ti1 119.9(2) . . ?
N6 O3 Ti1 119.7(2) . . ?
N9 O4 Ti1 120.4(2) . . ?
C35 O5 C37 112.2(4) . . ?
C41 O6 C39 114.6(5) . . ?
O1 Ti1 O4 91.12(13) . . ?
O1 Ti1 O2 143.73(12) . . ?
O4 Ti1 O2 95.46(13) . . ?
O1 Ti1 O3 96.72(13) . . ?
O4 Ti1 O3 145.82(12) . . ?
O2 Ti1 O3 97.51(13) . . ?
O1 Ti1 N5 73.00(13) . . ?
O4 Ti1 N5 121.14(13) . . ?
O2 Ti1 N5 73.11(12) . . ?
O3 Ti1 N5 92.91(13) . . ?
O1 Ti1 N10 110.33(13) . . ?
O4 Ti1 N10 73.08(13) . . ?
O2 Ti1 N10 105.70(13) . . ?
O3 Ti1 N10 72.99(13) . . ?
N5 Ti1 N10 165.69(15) . . ?

loop_
_geom_bond_atom_site_label_1
_geom_bond_atom_site_label_2
_geom_bond_distance
_geom_bond_site_symmetry_2
_geom_bond_publ_flag
C1 N2 1.327(5) . ?
C1 N1 1.338(5) . ?
C1 N5 1.351(5) . ?
C2 N2 1.353(5) . ?
C2 N11 1.356(5) . ?
C2 N3 1.365(5) . ?
C3 N3 1.327(5) . ?
C3 N4 1.335(5) . ?
C3 N5 1.351(5) . ?
C4 N1 1.439(5) . ?
C4 H4A 0.9800 . ?
C4 H4B 0.9800 . ?
C4 H4C 0.9800 . ?
C5 N4 1.436(5) . ?
C5 H5A 0.9800 . ?
C5 H5B 0.9800 . ?
C5 H5C 0.9800 . ?
C6 N11 1.481(5) . ?
C6 C7 1.511(6) . ?
C6 C11 1.523(6) . ?
C6 H6 1.0000 . ?
C7 C8 1.514(6) . ?
C7 H7A 0.9900 . ?
C7 H7B 0.9900 . ?
C8 C9 1.519(6) . ?
C8 H8A 0.9900 . ?
C8 H8B 0.9900 . ?
C9 C10 1.531(6) . ?
C9 H9A 0.9900 . ?
C9 H9B 0.9900 . ?
C10 C11 1.505(6) . ?
C10 H10A 0.9900 . ?
C10 H10B 0.9900 . ?
C11 H11A 0.9900 . ?
C11 H11B 0.9900 . ?
C12 N11 1.469(6) . ?
C12 C13 1.511(6) . ?
C12 C17 1.534(6) . ?
C12 H12 1.0000 . ?
C13 C14 1.528(6) . ?
C13 H13A 0.9900 . ?
C13 H13B 0.9900 . ?
C14 C15 1.515(8) . ?
C14 H14A 0.9900 . ?
C14 H14B 0.9900 . ?
C15 C16 1.528(7) . ?
C15 H15A 0.9900 . ?
C15 H15B 0.9900 . ?
C16 C17 1.523(6) . ?
C16 H16A 0.9900 . ?
C16 H16B 0.9900 . ?
C17 H17A 0.9900 . ?
C17 H17B 0.9900 . ?
C18 N6 1.316(5) . ?
C18 N10 1.339(5) . ?
C18 N7 1.341(5) . ?
C19 N7 1.355(6) . ?
C19 N8 1.355(6) . ?
C19 N12 1.365(5) . ?
C20 N9 1.324(5) . ?
C20 N8 1.336(5) . ?
C20 N10 1.349(5) . ?
C21 N6 1.432(6) . ?
C21 H21A 0.9800 . ?
C21 H21B 0.9800 . ?
C21 H21C 0.9800 . ?
C22 N9 1.433(6) . ?
C22 H22A 0.9800 . ?
C22 H22B 0.9800 . ?
C22 H22C 0.9800 . ?
C23 N12 1.458(6) . ?
C23 C24 1.467(8) . ?
C23 C28 1.506(6) . ?
C23 H23 1.0000 . ?
C24 C25 1.541(8) . ?
C24 H24A 0.9900 . ?
C24 H24B 0.9900 . ?
C25 C26 1.500(8) . ?
C25 H25A 0.9900 . ?
C25 H25B 0.9900 . ?
C26 C27 1.486(8) . ?
C26 H26A 0.9900 . ?
C26 H26B 0.9900 . ?
C27 C28 1.516(7) . ?
C27 H27A 0.9900 . ?
C27 H27B 0.9900 . ?
C28 H28A 0.9900 . ?
C28 H28B 0.9900 . ?
C29 C34 1.480(7) . ?
C29 N12 1.482(7) . ?
C29 C30 1.502(7) . ?
C29 H29 1.0000 . ?
C30 C31 1.496(8) . ?
C30 H30A 0.9900 . ?
C30 H30B 0.9900 . ?
C31 C32 1.548(8) . ?
C31 H31A 0.9900 . ?
C31 H31B 0.9900 . ?
C32 C33 1.531(7) . ?
C32 H32A 0.9900 . ?
C32 H32B 0.9900 . ?
C33 C34 1.498(7) . ?
C33 H33A 0.9900 . ?
C33 H33B 0.9900 . ?
C34 H34A 0.9900 . ?
C34 H34B 0.9900 . ?
C35 O5 1.398(5) . ?
C35 C36 1.500(7) . ?
C35 H35A 0.9900 . ?
C35 H35B 0.9900 . ?
C36 H36A 0.9800 . ?
C36 H36B 0.9800 . ?
C36 H36C 0.9800 . ?
C37 O5 1.420(5) . ?
C37 C38 1.498(7) . ?
C37 H37A 0.9900 . ?
C37 H37B 0.9900 . ?
C38 H38A 0.9800 . ?
C38 H38B 0.9800 . ?
C38 H38C 0.9800 . ?
C39 O6 1.399(7) . ?
C39 C40 1.447(8) . ?
C39 H39A 0.9900 . ?
C39 H39B 0.9900 . ?
C40 H40A 0.9800 . ?
C40 H40B 0.9800 . ?
C40 H40C 0.9800 . ?
C41 O6 1.397(7) . ?
C41 C42 1.451(9) . ?
C41 H41A 0.9900 . ?
C41 H41B 0.9900 . ?
C42 H42A 0.9800 . ?
C42 H42B 0.9800 . ?
C42 H42C 0.9800 . ?
N1 O1 1.397(4) . ?
N4 O2 1.385(4) . ?
N5 Ti1 2.018(3) . ?
N6 O3 1.390(4) . ?
N9 O4 1.395(4) . ?
N10 Ti1 2.025(3) . ?
O1 Ti1 1.953(3) . ?
O2 Ti1 1.959(3) . ?
O3 Ti1 1.965(3) . ?
O4 Ti1 1.956(3) . ?
